data_4129708
loop_
_publ_author_name
'Zhou, Xuan'
'Dong, Guangbin'

_publ_section_title
;
 (4+1) vs (4+2): Catalytic Intramolecular Coupling between Cyclobutanones
 and Trisubstituted Allenes via C-C Activation.
;
_journal_issue 42
_journal_name_full 'Journal of the American Chemical Society'
_journal_page_first 13715
_journal_page_last 13721
_journal_paper_doi 10.1021/jacs.5b09799
_journal_volume 137
_journal_year 2015
_chemical_formula_sum 'C18 H23 N O3 S'
_chemical_formula_weight 333.43
_space_group_IT_number 19
_space_group_name_Hall 'P 2ac 2ab'
_space_group_name_H-M_alt 'P 21 21 21'
_symmetry_cell_setting P212121
_symmetry_space_group_name_H-M 'P 21 21 21'
_atom_sites_solution_hydrogens geom
_atom_sites_solution_primary direct
_atom_sites_solution_secondary difmap
_audit_creation_method SHELXL-97
_cell_angle_alpha 90.00
_cell_angle_beta 90.00
_cell_angle_gamma 90.00
_cell_formula_units_Z 4
_cell_length_a 10.935(2)
_cell_length_b 11.745(2)
_cell_length_c 13.030(2)
_cell_measurement_temperature 293(2)
_cell_volume 1673.5(5)
_computing_structure_refinement 'SHELXL-97 (Sheldrick, 1997)'
_diffrn_ambient_temperature 293(2)
_diffrn_measured_fraction_theta_full 0.968
_diffrn_measured_fraction_theta_max 0.968
_diffrn_radiation_monochromator graphite
_diffrn_radiation_source 'fine-focus sealed tube'
_diffrn_radiation_type MoK\a
_diffrn_radiation_wavelength 0.71073
_diffrn_reflns_av_R_equivalents 0.0461
_diffrn_reflns_av_sigmaI/netI 0.0423
_diffrn_reflns_limit_h_max 15
_diffrn_reflns_limit_h_min -15
_diffrn_reflns_limit_k_max 17
_diffrn_reflns_limit_k_min -16
_diffrn_reflns_limit_l_max 17
_diffrn_reflns_limit_l_min -18
_diffrn_reflns_number 32160
_diffrn_reflns_theta_full 31.09
_diffrn_reflns_theta_max 31.09
_diffrn_reflns_theta_min 2.33
_exptl_absorpt_coefficient_mu 0.208
_exptl_crystal_colour Colorless
_exptl_crystal_density_diffrn 1.323
_exptl_crystal_density_method 'not measured'
_exptl_crystal_description Plates
_exptl_crystal_F_000 712
_exptl_crystal_size_max 0.28
_exptl_crystal_size_mid 0.21
_exptl_crystal_size_min 0.19
_refine_diff_density_max 0.349
_refine_diff_density_min -0.441
_refine_diff_density_rms 0.056
_refine_ls_abs_structure_details 'Flack H D (1983), Acta Cryst. A39, 876-881'
_refine_ls_abs_structure_Flack 0.05(5)
_refine_ls_extinction_method none
_refine_ls_goodness_of_fit_ref 1.020
_refine_ls_hydrogen_treatment mixed
_refine_ls_matrix_type full
_refine_ls_number_parameters 210
_refine_ls_number_reflns 5082
_refine_ls_number_restraints 0
_refine_ls_restrained_S_all 1.020
_refine_ls_R_factor_all 0.0404
_refine_ls_R_factor_gt 0.0344
_refine_ls_shift/su_max 0.082
_refine_ls_shift/su_mean 0.005
_refine_ls_structure_factor_coef Fsqd
_refine_ls_weighting_details 'calc w=1/[\s^2^(Fo^2^)+(0.0492P)^2^+0.0000P] where P=(Fo^2^+2Fc^2^)/3'
_refine_ls_weighting_scheme calc
_refine_ls_wR_factor_gt 0.0818
_refine_ls_wR_factor_ref 0.0847
_reflns_number_gt 4607
_reflns_number_total 5082
_reflns_threshold_expression >2sigma(I)
_cod_data_source_file ja5b09799_si_003.cif
_cod_data_source_block shelxl
_cod_original_cell_volume 1673.4(5)
_cod_original_sg_symbol_H-M P2ac2ac
_cod_database_code 4129708

loop_
_symmetry_equiv_pos_as_xyz
'x, y, z'
'-x+1/2, -y, z+1/2'
'x+1/2, -y+1/2, -z'
'-x, y+1/2, -z+1/2'

loop_
_atom_site_label
_atom_site_type_symbol
_atom_site_fract_x
_atom_site_fract_y
_atom_site_fract_z
_atom_site_U_iso_or_equiv
_atom_site_adp_type
_atom_site_occupancy
_atom_site_symmetry_multiplicity
_atom_site_calc_flag
_atom_site_refinement_flags
C1 C 1.37517(12) 0.14798(13) 0.39578(12) 0.0234(3) Uani 1 1 d .
H1A H 1.4213 0.1830 0.4500 0.035 Uiso 1 1 calc R
H1B H 1.4073 0.1718 0.3307 0.035 Uiso 1 1 calc R
H1C H 1.3811 0.0667 0.4015 0.035 Uiso 1 1 calc R
C2 C 1.24373(12) 0.18312(12) 0.40392(10) 0.0166(2) Uani 1 1 d .
C3 C 1.20517(15) 0.24408(15) 0.48377(12) 0.0289(3) Uani 1 1 d .
H3A H 1.2599 0.2652 0.5350 0.035 Uiso 1 1 calc R
H3B H 1.1235 0.2656 0.4883 0.035 Uiso 1 1 calc R
C4 C 1.16299(12) 0.14623(11) 0.31425(10) 0.0137(2) Uani 1 1 d .
C5 C 1.18636(12) 0.02067(11) 0.28192(10) 0.0170(3) Uani 1 1 d .
H5A H 1.2459 0.0172 0.2268 0.020 Uiso 1 1 calc R
H5B H 1.2168 -0.0232 0.3396 0.020 Uiso 1 1 calc R
C6 C 1.06271(12) -0.02580(11) 0.24598(10) 0.0170(3) Uani 1 1 d .
H6 H 1.0617 -0.1088 0.2533 0.020 Uiso 1 1 calc R
C7 C 0.97382(13) 0.02733(11) 0.32308(10) 0.0184(3) Uani 1 1 d .
H7A H 0.8919 0.0315 0.2949 0.022 Uiso 1 1 calc R
H7B H 0.9716 -0.0162 0.3863 0.022 Uiso 1 1 calc R
C8 C 1.02576(12) 0.14518(12) 0.34113(10) 0.0153(3) Uani 1 1 d .
C9 C 1.18270(12) 0.23181(12) 0.22497(10) 0.0166(3) Uani 1 1 d .
H9A H 1.1391 0.3015 0.2410 0.020 Uiso 1 1 calc R
H9B H 1.2691 0.2502 0.2213 0.020 Uiso 1 1 calc R
C10 C 1.14105(12) 0.19029(13) 0.11957(10) 0.0190(3) Uani 1 1 d .
H10A H 1.1354 0.2548 0.0733 0.023 Uiso 1 1 calc R
H10B H 1.2017 0.1382 0.0922 0.023 Uiso 1 1 calc R
C11 C 1.02785(14) 0.00640(12) 0.13636(11) 0.0208(3) Uani 1 1 d .
H11A H 1.0880 -0.0242 0.0892 0.025 Uiso 1 1 calc R
H11B H 0.9492 -0.0269 0.1196 0.025 Uiso 1 1 calc R
C12 C 0.93160(12) 0.13287(11) -0.07275(10) 0.0156(3) Uani 1 1 d .
C13 C 0.86191(12) 0.04305(11) -0.11091(10) 0.0166(3) Uani 1 1 d .
H13 H 0.8047 0.0069 -0.0694 0.020 Uiso 1 1 calc R
C14 C 0.87900(13) 0.00790(12) -0.21230(11) 0.0194(3) Uani 1 1 d .
H14 H 0.8318 -0.0512 -0.2385 0.023 Uiso 1 1 calc R
C15 C 0.96575(13) 0.06018(12) -0.27448(11) 0.0197(3) Uani 1 1 d .
C16 C 1.03671(13) 0.14767(12) -0.23367(11) 0.0196(3) Uani 1 1 d .
H16 H 1.0960 0.1819 -0.2745 0.023 Uiso 1 1 calc R
C17 C 1.02077(13) 0.18496(12) -0.13332(10) 0.0185(3) Uani 1 1 d .
H17 H 1.0686 0.2435 -0.1070 0.022 Uiso 1 1 calc R
C18 C 0.98213(15) 0.02309(15) -0.38500(12) 0.0302(4) Uani 1 1 d .
H18A H 1.0134 0.0856 -0.4246 0.045 Uiso 1 1 calc R
H18B H 0.9047 -0.0005 -0.4125 0.045 Uiso 1 1 calc R
H18C H 1.0387 -0.0393 -0.3879 0.045 Uiso 1 1 calc R
N1 N 1.02117(11) 0.13209(10) 0.12388(9) 0.0180(2) Uani 1 1 d .
O1 O 0.96812(9) 0.22728(8) 0.37006(8) 0.0206(2) Uani 1 1 d .
O2 O 0.79834(9) 0.13087(9) 0.09136(8) 0.0228(2) Uani 1 1 d .
O3 O 0.92091(9) 0.30301(8) 0.05330(8) 0.0212(2) Uani 1 1 d .
S1 S 0.90910(3) 0.18147(3) 0.05404(2) 0.01649(8) Uani 1 1 d .

loop_
_atom_site_aniso_label
_atom_site_aniso_U_11
_atom_site_aniso_U_22
_atom_site_aniso_U_33
_atom_site_aniso_U_23
_atom_site_aniso_U_13
_atom_site_aniso_U_12
C1 0.0212(7) 0.0252(7) 0.0239(7) 0.0005(6) -0.0048(6) 0.0003(6)
C2 0.0185(6) 0.0153(5) 0.0161(6) 0.0020(5) -0.0033(5) -0.0026(5)
C3 0.0245(8) 0.0373(9) 0.0250(7) -0.0112(7) -0.0049(6) 0.0013(7)
C4 0.0149(6) 0.0133(5) 0.0127(6) 0.0002(4) -0.0008(5) 0.0008(5)
C5 0.0197(6) 0.0151(6) 0.0162(6) -0.0001(5) -0.0009(5) 0.0026(5)
C6 0.0226(7) 0.0132(5) 0.0152(6) 0.0003(5) -0.0036(5) -0.0015(5)
C7 0.0195(7) 0.0185(6) 0.0171(6) 0.0032(5) -0.0011(5) -0.0035(5)
C8 0.0182(6) 0.0171(6) 0.0105(5) 0.0034(5) -0.0010(5) 0.0004(5)
C9 0.0171(6) 0.0158(6) 0.0168(6) 0.0026(5) -0.0011(5) -0.0014(5)
C10 0.0209(6) 0.0233(6) 0.0130(6) 0.0031(5) -0.0011(5) -0.0024(6)
C11 0.0307(8) 0.0162(6) 0.0156(6) -0.0015(5) -0.0050(6) -0.0022(6)
C12 0.0174(6) 0.0163(5) 0.0132(6) 0.0001(4) -0.0028(5) 0.0014(5)
C13 0.0152(6) 0.0173(6) 0.0174(6) -0.0004(5) -0.0025(5) 0.0004(5)
C14 0.0202(7) 0.0203(7) 0.0176(6) -0.0042(5) -0.0041(5) 0.0014(5)
C15 0.0231(7) 0.0205(6) 0.0155(6) -0.0017(5) -0.0012(5) 0.0049(6)
C16 0.0214(7) 0.0213(6) 0.0160(6) 0.0014(5) 0.0023(5) 0.0015(6)
C17 0.0218(7) 0.0180(6) 0.0156(6) -0.0002(5) -0.0019(5) -0.0010(6)
C18 0.0358(9) 0.0354(9) 0.0192(7) -0.0070(6) 0.0029(6) -0.0030(7)
N1 0.0236(6) 0.0177(5) 0.0127(5) 0.0018(4) -0.0042(4) -0.0030(5)
O1 0.0196(5) 0.0224(5) 0.0199(5) -0.0010(4) 0.0031(4) 0.0042(4)
O2 0.0214(5) 0.0286(5) 0.0185(5) -0.0016(4) 0.0019(4) -0.0032(4)
O3 0.0299(5) 0.0157(4) 0.0180(5) -0.0026(4) -0.0010(4) 0.0017(4)
S1 0.02039(16) 0.01676(14) 0.01231(14) -0.00090(12) -0.00104(12) -0.00036(13)

loop_
_atom_type_symbol
_atom_type_description
_atom_type_scat_dispersion_real
_atom_type_scat_dispersion_imag
_atom_type_scat_source
C C 0.0033 0.0016 'International Tables Vol C Tables 4.2.6.8 and 6.1.1.4'
H H 0.0000 0.0000 'International Tables Vol C Tables 4.2.6.8 and 6.1.1.4'
N N 0.0061 0.0033 'International Tables Vol C Tables 4.2.6.8 and 6.1.1.4'
O O 0.0106 0.0060 'International Tables Vol C Tables 4.2.6.8 and 6.1.1.4'
S S 0.1246 0.1234 'International Tables Vol C Tables 4.2.6.8 and 6.1.1.4'

loop_
_geom_angle_atom_site_label_1
_geom_angle_atom_site_label_2
_geom_angle_atom_site_label_3
_geom_angle
C2 C1 H1A 109.5
C2 C1 H1B 109.5
H1A C1 H1B 109.5
C2 C1 H1C 109.5
H1A C1 H1C 109.5
H1B C1 H1C 109.5
C3 C2 C1 120.46(13)
C3 C2 C4 124.56(13)
C1 C2 C4 114.97(12)
C2 C3 H3A 120.0
C2 C3 H3B 120.0
H3A C3 H3B 120.0
C2 C4 C8 113.04(11)
C2 C4 C9 108.02(11)
C8 C4 C9 108.10(10)
C2 C4 C5 112.41(11)
C8 C4 C5 102.36(11)
C9 C4 C5 112.85(10)
C6 C5 C4 106.01(10)
C6 C5 H5A 110.5
C4 C5 H5A 110.5
C6 C5 H5B 110.5
C4 C5 H5B 110.5
H5A C5 H5B 108.7
C11 C6 C7 110.77(11)
C11 C6 C5 114.74(11)
C7 C6 C5 102.40(10)
C11 C6 H6 109.6
C7 C6 H6 109.6
C5 C6 H6 109.6
C8 C7 C6 103.67(11)
C8 C7 H7A 111.0
C6 C7 H7A 111.0
C8 C7 H7B 111.0
C6 C7 H7B 111.0
H7A C7 H7B 109.0
O1 C8 C7 125.47(13)
O1 C8 C4 124.80(13)
C7 C8 C4 109.71(11)
C10 C9 C4 115.20(11)
C10 C9 H9A 108.5
C4 C9 H9A 108.5
C10 C9 H9B 108.5
C4 C9 H9B 108.5
H9A C9 H9B 107.5
N1 C10 C9 112.20(11)
N1 C10 H10A 109.2
C9 C10 H10A 109.2
N1 C10 H10B 109.2
C9 C10 H10B 109.2
H10A C10 H10B 107.9
N1 C11 C6 111.14(11)
N1 C11 H11A 109.4
C6 C11 H11A 109.4
N1 C11 H11B 109.4
C6 C11 H11B 109.4
H11A C11 H11B 108.0
C13 C12 C17 120.82(12)
C13 C12 S1 120.18(10)
C17 C12 S1 119.00(10)
C12 C13 C14 119.22(13)
C12 C13 H13 120.4
C14 C13 H13 120.4
C15 C14 C13 120.79(13)
C15 C14 H14 119.6
C13 C14 H14 119.6
C14 C15 C16 118.91(13)
C14 C15 C18 120.50(13)
C16 C15 C18 120.59(13)
C17 C16 C15 121.44(13)
C17 C16 H16 119.3
C15 C16 H16 119.3
C16 C17 C12 118.78(13)
C16 C17 H17 120.6
C12 C17 H17 120.6
C15 C18 H18A 109.5
C15 C18 H18B 109.5
H18A C18 H18B 109.5
C15 C18 H18C 109.5
H18A C18 H18C 109.5
H18B C18 H18C 109.5
C10 N1 C11 114.79(11)
C10 N1 S1 118.67(9)
C11 N1 S1 116.77(9)
O3 S1 O2 119.41(6)
O3 S1 N1 106.85(6)
O2 S1 N1 107.32(6)
O3 S1 C12 107.65(6)
O2 S1 C12 107.52(6)
N1 S1 C12 107.59(6)

loop_
_geom_bond_atom_site_label_1
_geom_bond_atom_site_label_2
_geom_bond_distance
C1 C2 1.4992(19)
C1 H1A 0.9600
C1 H1B 0.9600
C1 H1C 0.9600
C2 C3 1.332(2)
C2 C4 1.5272(18)
C3 H3A 0.9300
C3 H3B 0.9300
C4 C8 1.5410(19)
C4 C9 1.5524(18)
C4 C5 1.5548(18)
C5 C6 1.5315(19)
C5 H5A 0.9700
C5 H5B 0.9700
C6 C11 1.5258(19)
C6 C7 1.5308(19)
C6 H6 0.9800
C7 C8 1.5145(19)
C7 H7A 0.9700
C7 H7B 0.9700
C8 O1 1.2121(16)
C9 C10 1.5268(18)
C9 H9A 0.9700
C9 H9B 0.9700
C10 N1 1.4795(18)
C10 H10A 0.9700
C10 H10B 0.9700
C11 N1 1.4869(17)
C11 H11A 0.9700
C11 H11B 0.9700
C12 C13 1.3931(18)
C12 C17 1.3957(19)
C12 S1 1.7651(14)
C13 C14 1.3967(19)
C13 H13 0.9300
C14 C15 1.390(2)
C14 H14 0.9300
C15 C16 1.393(2)
C15 C18 1.515(2)
C16 C17 1.3900(19)
C16 H16 0.9300
C17 H17 0.9300
C18 H18A 0.9600
C18 H18B 0.9600
C18 H18C 0.9600
N1 S1 1.6329(12)
O2 S1 1.4342(11)
O3 S1 1.4333(10)
